data_4343238
loop_
_publ_author_name
'Liao, Jian-Zhen'
'Zhang, Hai-Long'
'Wang, Sa-Sa'
'Yong, Jian-Ping'
'Wu, Xiao-Yuan'
'Yu, Rongmin'
'Lu, Can-Zhong'

_publ_section_title
;
 Multifunctional radical-doped polyoxometalate-based host-guest material:
 photochromism and photocatalytic activity.
;
_journal_issue 9
_journal_name_full 'Inorganic chemistry'
_journal_page_first 4345
_journal_page_last 4350
_journal_paper_doi 10.1021/acs.inorgchem.5b00041
_journal_volume 54
_journal_year 2015
_chemical_formula_moiety 'C88 H100 F4 N16 O96 P2 W24 Zn3'
_chemical_formula_sum 'C88 H100 F4 N16 O96 P2 W24 Zn3'
_chemical_formula_weight 7664.29
_chemical_name_systematic
;
 ?
;
_space_group_IT_number 126
_symmetry_cell_setting tetragonal
_symmetry_space_group_name_Hall '-P 4a 2bc'
_symmetry_space_group_name_H-M 'P 4/n n c :2'
_atom_sites_solution_hydrogens geom
_atom_sites_solution_primary direct
_atom_sites_solution_secondary difmap
_audit_creation_method SHELXL-97
_cell_angle_alpha 90.00
_cell_angle_beta 90.00
_cell_angle_gamma 90.00
_cell_formula_units_Z 2
_cell_length_a 19.4643(4)
_cell_length_b 19.4643(4)
_cell_length_c 25.5340(9)
_cell_measurement_reflns_used 18149
_cell_measurement_temperature 173(2)
_cell_measurement_theta_max 27.4895
_cell_measurement_theta_min 2.1483
_cell_volume 9673.8(4)
_computing_cell_refinement 'CrystalClear (Rigaku Inc., 2008)'
_computing_data_collection 'CrystalClear (Rigaku Inc., 2008)'
_computing_data_reduction 'CrystalClear (Rigaku Inc., 2008)'
_computing_molecular_graphics 'ORTEX (P.McArdle, 1995)'
_computing_publication_material 'SHELXL-97/2 (Sheldrick,1997)'
_computing_structure_refinement 'SHELXL-97 (Sheldrick, 1997)'
_computing_structure_solution 'SHELXS-97 (Sheldrick, 1990)'
_diffrn_ambient_temperature 173(2)
_diffrn_detector_area_resol_mean 14.6306
_diffrn_measured_fraction_theta_full 0.997
_diffrn_measured_fraction_theta_max 0.997
_diffrn_measurement_device_type 'SuperNova, Dual, Cu at zero, Atlas'
_diffrn_measurement_method '\w scans'
_diffrn_radiation_monochromator 'Graphite Monochromator'
_diffrn_radiation_source 'fine-focus sealed tube'
_diffrn_radiation_type CuK\a
_diffrn_radiation_wavelength 1.54184
_diffrn_reflns_av_R_equivalents 0.0526
_diffrn_reflns_av_sigmaI/netI 0.0220
_diffrn_reflns_limit_h_max 25
_diffrn_reflns_limit_h_min -25
_diffrn_reflns_limit_k_max 25
_diffrn_reflns_limit_k_min -25
_diffrn_reflns_limit_l_max 33
_diffrn_reflns_limit_l_min -31
_diffrn_reflns_number 71419
_diffrn_reflns_theta_full 89.58
_diffrn_reflns_theta_max 89.58
_diffrn_reflns_theta_min 5.37
_exptl_absorpt_coefficient_mu 26.872
_exptl_absorpt_correction_T_max 1.00
_exptl_absorpt_correction_T_min 0.7005
_exptl_absorpt_correction_type multi-scan
_exptl_absorpt_process_details 'CrystalClear (Rigaku Inc., 2007)'
_exptl_crystal_colour Yellow
_exptl_crystal_density_diffrn 2.631
_exptl_crystal_density_method 'not measured'
_exptl_crystal_description Block
_exptl_crystal_F_000 6880
_exptl_crystal_size_max 0.50
_exptl_crystal_size_mid 0.40
_exptl_crystal_size_min 0.20
_refine_diff_density_max 1.395
_refine_diff_density_min -1.570
_refine_diff_density_rms 0.188
_refine_ls_extinction_method none
_refine_ls_goodness_of_fit_ref 1.228
_refine_ls_hydrogen_treatment constr
_refine_ls_matrix_type full
_refine_ls_number_parameters 243
_refine_ls_number_reflns 5536
_refine_ls_number_restraints 240
_refine_ls_restrained_S_all 1.212
_refine_ls_R_factor_all 0.0628
_refine_ls_R_factor_gt 0.0579
_refine_ls_shift/su_max 0.049
_refine_ls_shift/su_mean 0.002
_refine_ls_structure_factor_coef Fsqd
_refine_ls_weighting_details 'calc w=1/[\s^2^(Fo^2^)+(0.0418P)^2^+101.2132P] where P=(Fo^2^+2Fc^2^)/3'
_refine_ls_weighting_scheme calc
_refine_ls_wR_factor_gt 0.1280
_refine_ls_wR_factor_ref 0.1310
_reflns_number_gt 5208
_reflns_number_total 5536
_reflns_threshold_expression >2sigma(I)
_cod_data_source_file ic5b00041_si_002.cif
_cod_data_source_block compound1
_cod_depositor_comments
;
The following automatic conversions were performed:

'_symmetry_cell_setting' value 'Tetragonal' changed to 'tetragonal'
according to
/usr/data/users/saulius/crontab/automatic-downloads/current/ACS/lib/dictionaries/cif_core.dic
dictionary named 'cif_core.dic' version 2.4.2 from 2011-04-26.

'_exptl_absorpt_correction_type' value 'Multi-scan' changed to
'multi-scan' according to
/usr/data/users/saulius/crontab/automatic-downloads/current/ACS/lib/dictionaries/cif_core.dic
dictionary named 'cif_core.dic' version 2.4.2 from 2011-04-26.

Automatic conversion script
Id: cif_fix_values 3271 2015-04-21 07:52:19Z andrius 
;
_cod_original_sg_symbol_H-M P4/nnc
_cod_database_code 4343238

loop_
_symmetry_equiv_pos_as_xyz
'x, y, z'
'-y+1/2, x, z'
'-x+1/2, -y+1/2, z'
'y, -x+1/2, z'
'x, -y+1/2, -z+1/2'
'-x+1/2, y, -z+1/2'
'y, x, -z+1/2'
'-y+1/2, -x+1/2, -z+1/2'
'-x, -y, -z'
'y-1/2, -x, -z'
'x-1/2, y-1/2, -z'
'-y, x-1/2, -z'
'-x, y-1/2, z-1/2'
'x-1/2, -y, z-1/2'
'-y, -x, z-1/2'
'y-1/2, x-1/2, z-1/2'

loop_
_atom_site_label
_atom_site_type_symbol
_atom_site_fract_x
_atom_site_fract_y
_atom_site_fract_z
_atom_site_U_iso_or_equiv
_atom_site_adp_type
_atom_site_occupancy
_atom_site_symmetry_multiplicity
_atom_site_calc_flag
_atom_site_refinement_flags
W1 W 0.360924(17) 0.683439(17) 0.596832(12) 0.03585(8) Uani 1 1 d U
W2 W 0.192869(17) 0.635585(16) 0.596953(12) 0.03563(8) Uani 1 1 d U
W3 W 0.301093(18) 0.575391(16) 0.503743(12) 0.03617(8) Uani 1 1 d U
P1 P 0.2500 0.7500 0.5000 0.0324(7) Uani 1 4 d SU
Zn1 Zn 0.7500 0.7500 0.2500 0.0274(5) Uani 1 8 d SU
Zn2 Zn 0.7500 0.7500 0.40378(11) 0.0739(8) Uani 1 4 d SU
F1 F 0.7500 0.7500 0.3302(4) 0.067(2) Uani 1 4 d SU
F2 F 0.7500 0.7500 0.4848(8) 0.145(5) Uani 1 4 d SU
N1 N 0.7500 0.6432(4) 0.2500 0.049(2) Uani 1 2 d SU
N2 N 0.7500 0.4282(4) 0.2500 0.060(3) Uani 1 2 d SU
N3 N 0.5997(6) 0.5818(6) 0.4084(5) 0.114(4) Uani 1 1 d U
C1 C 0.7819(5) 0.6080(4) 0.2871(4) 0.064(3) Uani 1 1 d U
H1 H 0.8045 0.6326 0.3142 0.077 Uiso 1 1 calc R
C2 C 0.7835(6) 0.5382(4) 0.2881(4) 0.069(3) Uani 1 1 d U
H2 H 0.8077 0.5147 0.3151 0.083 Uiso 1 1 calc R
C3 C 0.7500 0.5021(6) 0.2500 0.062(4) Uani 1 2 d SU
C4 C 0.6864(5) 0.3965(4) 0.2551(3) 0.059(3) Uani 1 1 d U
C5 C 0.6849(6) 0.3208(4) 0.2517(3) 0.060(3) Uani 1 1 d U
C6 C 0.7500 0.2866(5) 0.2500 0.057(3) Uani 1 2 d SU
C7 C 0.6252(5) 0.2854(4) 0.2515(4) 0.059(2) Uani 1 1 d U
H7 H 0.5828 0.3094 0.2536 0.071 Uiso 1 1 calc R
C8 C 0.6356(6) 0.6381(7) 0.4250(5) 0.099(4) Uani 1 1 d U
C9 C 0.6008(8) 0.6653(10) 0.4680(8) 0.151(7) Uani 1 1 d U
H9A H 0.5791 0.7095 0.4586 0.181 Uiso 1 1 calc R
H9B H 0.6332 0.6734 0.4973 0.181 Uiso 1 1 calc R
C10 C 0.5457(8) 0.6128(9) 0.4845(7) 0.132(6) Uani 1 1 d U
H10B H 0.5598 0.5873 0.5162 0.158 Uiso 1 1 calc R
H10A H 0.5010 0.6355 0.4911 0.158 Uiso 1 1 calc R
C11 C 0.5418(7) 0.5654(9) 0.4369(7) 0.139(7) Uani 1 1 d U
H11A H 0.5424 0.5166 0.4476 0.166 Uiso 1 1 calc R
H11B H 0.4996 0.5743 0.4163 0.166 Uiso 1 1 calc R
C12 C 0.6227(13) 0.5414(11) 0.3629(8) 0.192(10) Uani 1 1 d U
H12C H 0.6185 0.4923 0.3708 0.288 Uiso 1 1 calc R
H12A H 0.6707 0.5523 0.3552 0.288 Uiso 1 1 calc R
H12B H 0.5941 0.5526 0.3325 0.288 Uiso 1 1 calc R
O1 O 0.6348(4) 0.4297(3) 0.2626(3) 0.077(2) Uani 1 1 d U
O2 O 0.6881(4) 0.6586(5) 0.4040(3) 0.093(2) Uani 1 1 d U
O3 O 0.35536(9) 0.62612(9) 0.45447(7) 0.0484(14) Uani 1 1 d U
O4 O 0.32445(9) 0.49242(9) 0.49071(7) 0.0628(18) Uani 1 1 d RU
O5 O 0.22839(9) 0.58939(9) 0.45479(7) 0.0484(14) Uani 1 1 d RU
O6 O 0.14916(9) 0.59018(9) 0.64320(7) 0.0579(16) Uani 1 1 d RU
O7 O 0.17119(9) 0.72807(9) 0.61468(7) 0.0483(14) Uani 1 1 d RU
O8 O 0.42310(9) 0.66739(9) 0.64235(7) 0.0644(18) Uani 1 1 d RU
O9 O 0.36428(9) 0.60114(9) 0.55653(7) 0.0506(14) Uani 1 1 d RU
O10 O 0.27973(9) 0.64742(9) 0.62984(7) 0.0493(14) Uani 1 1 d RU
O11 O 0.23426(9) 0.56419(9) 0.55772(7) 0.0483(14) Uani 1 1 d RU
O12 O 0.26713(9) 0.68978(9) 0.53437(7) 0.0390(12) Uani 1 1 d RU

loop_
_atom_site_aniso_label
_atom_site_aniso_U_11
_atom_site_aniso_U_22
_atom_site_aniso_U_33
_atom_site_aniso_U_23
_atom_site_aniso_U_13
_atom_site_aniso_U_12
W1 0.03753(16) 0.03992(17) 0.03010(16) 0.00438(12) -0.00670(12) 0.00192(13)
W2 0.04127(17) 0.03596(16) 0.02967(16) 0.00708(12) 0.00244(12) -0.00346(13)
W3 0.04321(17) 0.02878(15) 0.03650(17) 0.00077(12) -0.00083(14) 0.00487(12)
P1 0.0322(9) 0.0322(9) 0.0329(16) 0.000 0.000 0.000
Zn1 0.0175(6) 0.0175(6) 0.0473(14) 0.000 0.000 0.000
Zn2 0.0801(11) 0.0801(11) 0.0615(15) 0.000 0.000 0.000
F1 0.071(3) 0.071(3) 0.059(4) 0.000 0.000 0.000
F2 0.144(6) 0.144(6) 0.147(9) 0.000 0.000 0.000
N1 0.061(6) 0.025(4) 0.060(6) 0.000 -0.011(5) 0.000
N2 0.101(8) 0.020(4) 0.060(6) 0.000 0.001(6) 0.000
N3 0.101(8) 0.111(8) 0.129(9) 0.048(7) 0.000(7) -0.009(7)
C1 0.099(7) 0.033(4) 0.059(5) -0.005(4) -0.034(5) 0.004(4)
C2 0.116(8) 0.040(4) 0.050(5) -0.004(4) -0.023(5) 0.021(5)
C3 0.086(9) 0.028(5) 0.072(8) 0.000 -0.007(8) 0.000
C4 0.104(7) 0.037(4) 0.037(4) 0.004(3) 0.006(5) 0.009(5)
C5 0.117(8) 0.032(4) 0.030(4) 0.008(3) -0.002(5) 0.012(4)
C6 0.114(10) 0.033(6) 0.024(5) 0.000 -0.003(6) 0.000
C7 0.089(6) 0.039(4) 0.049(5) -0.006(4) -0.002(5) 0.000(4)
C8 0.066(7) 0.116(9) 0.115(9) 0.059(8) 0.018(7) 0.008(7)
C9 0.104(10) 0.159(16) 0.189(16) 0.016(14) 0.072(11) -0.006(11)
C10 0.100(11) 0.124(13) 0.172(15) 0.045(11) 0.027(11) 0.031(10)
C11 0.070(8) 0.151(14) 0.195(16) 0.073(13) -0.005(10) 0.011(9)
C12 0.28(3) 0.165(19) 0.127(15) 0.021(14) 0.017(18) -0.039(19)
O1 0.114(6) 0.040(3) 0.078(5) -0.002(3) 0.015(4) 0.011(4)
O2 0.093(4) 0.094(4) 0.092(4) 0.007(4) 0.009(3) -0.004(4)
O3 0.049(3) 0.052(3) 0.043(3) -0.001(2) 0.003(2) 0.007(3)
O4 0.071(4) 0.049(3) 0.068(4) -0.001(3) 0.000(3) 0.016(3)
O5 0.048(3) 0.048(3) 0.049(3) -0.003(2) 0.000(2) 0.002(2)
O6 0.068(4) 0.057(3) 0.049(3) 0.017(3) 0.006(3) -0.006(3)
O7 0.051(3) 0.051(3) 0.043(3) -0.003(2) 0.001(2) -0.005(2)
O8 0.063(4) 0.073(4) 0.058(4) 0.001(3) -0.012(3) 0.007(3)
O9 0.055(3) 0.049(3) 0.048(3) 0.011(3) -0.001(3) 0.009(3)
O10 0.060(3) 0.052(3) 0.036(3) 0.007(2) -0.002(2) -0.002(3)
O11 0.059(3) 0.041(3) 0.045(3) 0.004(2) -0.001(3) -0.009(2)
O12 0.043(3) 0.044(3) 0.030(2) 0.001(2) 0.000(2) 0.001(2)

loop_
_atom_type_symbol
_atom_type_description
_atom_type_scat_dispersion_real
_atom_type_scat_dispersion_imag
_atom_type_scat_source
C C 0.0181 0.0091 'International Tables Vol C Tables 4.2.6.8 and 6.1.1.4'
H H 0.0000 0.0000 'International Tables Vol C Tables 4.2.6.8 and 6.1.1.4'
F F 0.0727 0.0534 'International Tables Vol C Tables 4.2.6.8 and 6.1.1.4'
N N 0.0311 0.0180 'International Tables Vol C Tables 4.2.6.8 and 6.1.1.4'
O O 0.0492 0.0322 'International Tables Vol C Tables 4.2.6.8 and 6.1.1.4'
P P 0.2955 0.4335 'International Tables Vol C Tables 4.2.6.8 and 6.1.1.4'
W W -5.4734 5.5774 'International Tables Vol C Tables 4.2.6.8 and 6.1.1.4'
Zn Zn -1.5491 0.6778 'International Tables Vol C Tables 4.2.6.8 and 6.1.1.4'

loop_
_geom_angle_atom_site_label_1
_geom_angle_atom_site_label_2
_geom_angle_atom_site_label_3
_geom_angle
_geom_angle_site_symmetry_1
_geom_angle_site_symmetry_3
O8 W1 O5 101.57(8) . 12_666
O8 W1 O7 103.73(10) . 3_565
O5 W1 O7 85.05(6) 12_666 3_565
O8 W1 O9 100.93(9) . .
O5 W1 O9 89.7 12_666 .
O7 W1 O9 155.34(8) 3_565 .
O8 W1 O10 102.56(9) . .
O5 W1 O10 155.79(7) 12_666 .
O7 W1 O10 87.40(9) 3_565 .
O9 W1 O10 87.62(8) . .
O8 W1 O12 171.92(10) . .
O5 W1 O12 84.33(7) 12_666 .
O7 W1 O12 82.14(6) 3_565 .
O9 W1 O12 73.36(6) . .
O10 W1 O12 71.85(6) . .
O6 W2 O3 100.97(8) . 10_566
O6 W2 O11 101.46(9) . .
O3 W2 O11 89.61(3) 10_566 .
O6 W2 O10 101.58(9) . .
O3 W2 O10 157.43(7) 10_566 .
O11 W2 O10 86.80(8) . .
O6 W2 O7 102.42(9) . .
O3 W2 O7 85.60(11) 10_566 .
O11 W2 O7 156.11(11) . .
O10 W2 O7 88.71(8) . .
O6 W2 O12 172.39(11) . .
O3 W2 O12 84.77(7) 10_566 .
O11 W2 O12 73.37(6) . .
O10 W2 O12 72.85(6) . .
O7 W2 O12 82.88(6) . .
O4 W3 O9 102.47(9) . .
O4 W3 O11 102.35(9) . .
O9 W3 O11 87.64(7) . .
O4 W3 O5 101.81(9) . .
O9 W3 O5 155.65(11) . .
O11 W3 O5 89.08(8) . .
O4 W3 O3 102.25(9) . .
O9 W3 O3 88.44(8) . .
O11 W3 O3 155.35(11) . .
O5 W3 O3 84.56(7) . .
O4 W3 O12 172.57(10) . .
O9 W3 O12 72.98(6) . .
O11 W3 O12 71.90(6) . .
O5 W3 O12 83.06(6) . .
O3 W3 O12 83.69(6) . .
O12 P1 O12 109.97(7) 10_566 3_565
O12 P1 O12 108.48(13) 10_566 12_666
O12 P1 O12 109.97(7) 3_565 12_666
O12 P1 O12 109.97(7) 10_566 .
O12 P1 O12 108.48(13) 3_565 .
O12 P1 O12 109.97(7) 12_666 .
F1 Zn1 F1 180.000(1) 5_565 .
F1 Zn1 N1 90.0 5_565 3_665
F1 Zn1 N1 90.0 . 3_665
F1 Zn1 N1 90.0 5_565 .
F1 Zn1 N1 90.000(1) . .
N1 Zn1 N1 180.000(1) 3_665 .
F1 Zn1 N1 90.000(1) 5_565 4_565
F1 Zn1 N1 90.000(1) . 4_565
N1 Zn1 N1 90.0 3_665 4_565
N1 Zn1 N1 90.000(2) . 4_565
F1 Zn1 N1 90.000(1) 5_565 2_655
F1 Zn1 N1 90.000(1) . 2_655
N1 Zn1 N1 90.000(2) 3_665 2_655
N1 Zn1 N1 90.0 . 2_655
N1 Zn1 N1 180.000(1) 4_565 2_655
F1 Zn2 F2 180.000(4) . .
F1 Zn2 O2 90.1(2) . 3_665
F2 Zn2 O2 89.9(2) . 3_665
F1 Zn2 O2 90.1(2) . 4_565
F2 Zn2 O2 89.9(2) . 4_565
O2 Zn2 O2 90.000(2) 3_665 4_565
F1 Zn2 O2 90.1(2) . .
F2 Zn2 O2 89.9(2) . .
O2 Zn2 O2 179.7(5) 3_665 .
O2 Zn2 O2 90.000(3) 4_565 .
F1 Zn2 O2 90.1(2) . 2_655
F2 Zn2 O2 89.9(2) . 2_655
O2 Zn2 O2 90.000(3) 3_665 2_655
O2 Zn2 O2 179.7(5) 4_565 2_655
O2 Zn2 O2 90.000(2) . 2_655
Zn2 F1 Zn1 180.0 . .
C1 N1 C1 117.7(9) . 6_655
C1 N1 Zn1 121.1(5) . .
C1 N1 Zn1 121.1(5) 6_655 .
C4 N2 C4 127.3(9) . 6_655
C4 N2 C3 116.3(5) . .
C4 N2 C3 116.3(5) 6_655 .
C8 N3 C11 116.0(14) . .
C8 N3 C12 121.3(14) . .
C11 N3 C12 122.7(16) . .
N1 C1 C2 122.8(8) . .
C1 C2 C3 119.2(9) . .
C2 C3 C2 118.2(11) 6_655 .
C2 C3 N2 120.9(5) 6_655 .
C2 C3 N2 120.9(5) . .
O1 C4 N2 121.2(8) . .
O1 C4 C5 121.7(10) . .
N2 C4 C5 117.1(9) . .
C7 C5 C6 121.5(8) . .
C7 C5 C4 121.8(9) . .
C6 C5 C4 116.6(9) . .
C5 C6 C5 124.5(10) 6_655 .
C5 C6 C6 117.7(5) 6_655 3_655
C5 C6 C6 117.7(5) . 3_655
C5 C7 C7 120.7(5) . 5
O2 C8 N3 123.5(14) . .
O2 C8 C9 128.9(15) . .
N3 C8 C9 107.6(12) . .
C8 C9 C10 107.5(16) . .
C11 C10 C9 102.6(14) . .
N3 C11 C10 103.9(14) . .
C8 O2 Zn2 137.8(10) . .
W2 O3 W3 151.35(11) 12_666 .
W1 O5 W3 152.92(11) 10_566 .
W1 O7 W2 151.48(10) 3_565 .
W3 O9 W1 125.82(10) . .
W2 O10 W1 125.53(9) . .
W2 O11 W3 126.06(10) . .
P1 O12 W2 126.77(10) . .
P1 O12 W1 126.21(10) . .
W2 O12 W1 89.61(6) . .
P1 O12 W3 125.63(9) . .
W2 O12 W3 88.60(6) . .
W1 O12 W3 87.74(6) . .

loop_
_geom_bond_atom_site_label_1
_geom_bond_atom_site_label_2
_geom_bond_distance
_geom_bond_site_symmetry_2
W1 O8 1.7068(18) .
W1 O5 1.8543(18) 12_666
W1 O7 1.8882(18) 3_565
W1 O9 1.9050(18) .
W1 O10 1.9233(18) .
W1 O12 2.4273(18) .
W2 O6 1.7027(18) .
W2 O3 1.8555(18) 10_566
W2 O11 1.8931(18) .
W2 O10 1.9018(18) .
W2 O7 1.9036(18) .
W2 O12 2.3991(18) .
W3 O4 1.7104(18) .
W3 O9 1.8923(18) .
W3 O11 1.9077(18) .
W3 O5 1.9076(18) .
W3 O3 1.9167(18) .
W3 O12 2.4508(18) .
P1 O12 1.5017(17) 10_566
P1 O12 1.5017(17) 3_565
P1 O12 1.5017(18) 12_666
P1 O12 1.5017(17) .
Zn1 F1 2.047(10) 5_565
Zn1 F1 2.047(10) .
Zn1 N1 2.080(8) 3_665
Zn1 N1 2.080(8) .
Zn1 N1 2.080(8) 4_565
Zn1 N1 2.080(8) 2_655
Zn2 F1 1.880(11) .
Zn2 F2 2.07(2) .
Zn2 O2 2.148(9) 3_665
Zn2 O2 2.148(9) 4_565
Zn2 O2 2.148(9) .
Zn2 O2 2.148(9) 2_655
N1 C1 1.323(9) .
N1 C1 1.323(9) 6_655
N2 C4 1.389(11) .
N2 C4 1.389(11) 6_655
N2 C3 1.439(14) .
N3 C8 1.367(18) .
N3 C11 1.379(18) .
N3 C12 1.47(2) .
C1 C2 1.361(11) .
C2 C3 1.366(11) .
C3 C2 1.366(11) 6_655
C4 O1 1.210(11) .
C4 C5 1.476(11) .
C5 C7 1.351(13) .
C5 C6 1.433(11) .
C6 C5 1.433(11) 6_655
C6 C6 1.42(2) 3_655
C7 C7 1.380(15) 5
C8 O2 1.223(13) .
C8 C9 1.39(2) .
C9 C10 1.54(2) .
C10 C11 1.53(2) .
O3 W2 1.8555(18) 12_666
O5 W1 1.8543(18) 10_566
O7 W1 1.8882(18) 3_565

loop_
_platon_squeeze_void_nr
_platon_squeeze_void_average_x
_platon_squeeze_void_average_y
_platon_squeeze_void_average_z
_platon_squeeze_void_volume
_platon_squeeze_void_count_electrons
_platon_squeeze_void_content
1 0.250 0.250 0.250 1398 202 ' '
2 -0.250 -0.250 0.750 1398 202 ' '
